data_9000092
loop_
_publ_author_name
'Evans, H. T.'
'Mrose, M. E.'

_publ_section_title
;A crystal chemical study of the vanadium oxide minerals, haggite and
 doloresite
;
_journal_name_full 'American Mineralogist'
_journal_page_first 1144
_journal_page_last 1166
_journal_volume 45
_journal_year 1960
_chemical_formula_sum 'O8 V3'
_chemical_name_mineral Doloresite
_space_group_IT_number 12
_symmetry_space_group_name_Hall '-C 2y'
_symmetry_space_group_name_H-M 'C 1 2/m 1'
_cell_angle_alpha 90
_cell_angle_beta 103.92
_cell_angle_gamma 90
_cell_length_a 19.64
_cell_length_b 2.99
_cell_length_c 4.83
_cell_formula_units_Z 2
_cell_volume 275.305
_database_code_amcsd 0000095
_exptl_crystal_density_diffrn 3.388
_cod_original_formula_sum 'V3 O8'
_cod_database_code 9000092

loop_
_space_group_symop_operation_xyz
x,y,z
1/2+x,1/2+y,z
x,-y,z
1/2+x,1/2-y,z
-x,y,-z
1/2-x,1/2+y,-z
-x,-y,-z
1/2-x,1/2-y,-z

loop_
_atom_site_label
_atom_site_fract_x
_atom_site_fract_y
_atom_site_fract_z
_atom_site_U_iso_or_equiv
V1 0.00000 0.00000 0.50000 0.02862
V2 0.17660 0.00000 0.36800 0.03078
O1 0.47000 0.00000 0.24800 0.06928
O2 0.09500 0.00000 0.42700 0.12880
O3 0.66500 0.00000 0.09500 0.06548
O4 0.28600 0.00000 0.36200 0.05459

loop_
_cod_related_entry_id
_cod_related_entry_database
_cod_related_entry_code
1 AMCSD 0000095
